data_7061736
loop_
_publ_author_name
'Shaikh, Sabiha A.'
'Bhat, Satish S.'
'Revankar, Vidyanand K.'
'S., Naveen'
'Kumara, Karthik'
'Lokanath, N. K.'
'Butcher, Ray J.'
'Kumbar, Vijay'
'Bhat, Kishore'

_publ_section_title
;
 Copper(i) complexes with quinolone appended 1,8-naphthalimide conjugates:
 structural characterization, DNA and protein binding and cytotoxicity
 studies
;
_journal_issue 35
_journal_name_full 'New Journal of Chemistry'
_journal_page_first 16801
_journal_page_last 16812
_journal_paper_doi 10.1039/D2NJ02655D
_journal_volume 46
_journal_year 2022
_chemical_formula_moiety 'C48 H34 Cu N6 O4, N O3, 2.736(H2 O)'
_chemical_formula_sum 'C48 H39.47 Cu N7 O9.74'
_chemical_formula_weight 933.66
_space_group_crystal_system triclinic
_space_group_IT_number 2
_space_group_name_Hall '-P 1'
_space_group_name_H-M_alt 'P -1'
_atom_sites_solution_hydrogens mixed
_audit_creation_date 2021-09-25
_audit_creation_method
;
Olex2 1.5
(compiled 2021.08.20 svn.r13c46975 for OlexSys, GUI svn.r6396)
;
_audit_update_record
;
2022-08-06 deposited with the CCDC.	2022-08-09 downloaded from the CCDC.
;
_cell_angle_alpha 101.747(2)
_cell_angle_beta 104.313(2)
_cell_angle_gamma 114.7610(10)
_cell_formula_units_Z 2
_cell_length_a 11.8062(4)
_cell_length_b 13.5060(4)
_cell_length_c 16.0411(8)
_cell_measurement_reflns_used 9918
_cell_measurement_temperature 296(2)
_cell_measurement_theta_max 26.79
_cell_measurement_theta_min 2.3
_cell_volume 2109.01(15)
_computing_cell_refinement 'SAINT v7.68A (Bruker, 2009)'
_computing_data_collection 'Bruker Instrument Service v2010.7.0.0'
_computing_data_reduction 'SAINT v7.68A (Bruker, 2009)'
_computing_molecular_graphics 'Olex2 1.5 (Dolomanov et al., 2009)'
_computing_publication_material 'Olex2 1.5 (Dolomanov et al., 2009)'
_computing_structure_refinement 'SHELXL 2018/3 (Sheldrick, 2015)'
_computing_structure_solution 'ShelXT (Sheldrick, 2015)'
_diffrn_ambient_temperature 296.15
_diffrn_measured_fraction_theta_full 0.999
_diffrn_measured_fraction_theta_max 0.991
_diffrn_measurement_device_type 'Bruker APEX-II CCD'
_diffrn_measurement_method '\f and \w scans'
_diffrn_radiation_type MoK\a
_diffrn_radiation_wavelength 0.71073
_diffrn_reflns_av_R_equivalents 0.0264
_diffrn_reflns_av_unetI/netI 0.0316
_diffrn_reflns_Laue_measured_fraction_full 0.999
_diffrn_reflns_Laue_measured_fraction_max 0.991
_diffrn_reflns_limit_h_max 15
_diffrn_reflns_limit_h_min -15
_diffrn_reflns_limit_k_max 16
_diffrn_reflns_limit_k_min -17
_diffrn_reflns_limit_l_max 20
_diffrn_reflns_limit_l_min -20
_diffrn_reflns_number 34290
_diffrn_reflns_point_group_measured_fraction_full 0.999
_diffrn_reflns_point_group_measured_fraction_max 0.991
_diffrn_reflns_theta_full 25.242
_diffrn_reflns_theta_max 27.613
_diffrn_reflns_theta_min 1.398
_exptl_absorpt_coefficient_mu 0.589
_exptl_absorpt_correction_T_max 0.7456
_exptl_absorpt_correction_T_min 0.6745
_exptl_absorpt_correction_type multi-scan
_exptl_absorpt_process_details
;
SADABS-2008/1 (Bruker,2008) was used for absorption correction.
wR2(int) was 0.0549 before and 0.0414 after correction.
The Ratio of minimum to maximum transmission is 0.9046.
The \l/2 correction factor is 0.0015.
;
_exptl_crystal_colour 'clear dark blue'
_exptl_crystal_colour_lustre clear
_exptl_crystal_colour_modifier dark
_exptl_crystal_colour_primary blue
_exptl_crystal_density_diffrn 1.470
_exptl_crystal_description block
_exptl_crystal_F_000 967
_exptl_crystal_size_max 0.29
_exptl_crystal_size_mid 0.26
_exptl_crystal_size_min 0.24
_refine_diff_density_max 0.452
_refine_diff_density_min -0.458
_refine_diff_density_rms 0.051
_refine_ls_extinction_method none
_refine_ls_goodness_of_fit_ref 1.022
_refine_ls_hydrogen_treatment mixed
_refine_ls_matrix_type full
_refine_ls_number_parameters 779
_refine_ls_number_reflns 9693
_refine_ls_number_restraints 544
_refine_ls_restrained_S_all 1.047
_refine_ls_R_factor_all 0.0711
_refine_ls_R_factor_gt 0.0484
_refine_ls_shift/su_max 0.017
_refine_ls_shift/su_mean 0.001
_refine_ls_structure_factor_coef Fsqd
_refine_ls_weighting_details 'w=1/[\s^2^(Fo^2^)+(0.0894P)^2^+0.3256P] where P=(Fo^2^+2Fc^2^)/3'
_refine_ls_weighting_scheme calc
_refine_ls_wR_factor_gt 0.1368
_refine_ls_wR_factor_ref 0.1514
_reflns_Friedel_coverage 0.000
_reflns_number_gt 6951
_reflns_number_total 9693
_reflns_threshold_expression 'I > 2\s(I)'
_cod_data_source_file d2nj02655d2.cif
_cod_data_source_block 898chemsabihashaikh_0ma
_cod_depositor_comments 'Adding full bibliography for 7061736--7061739.cif.'
_cod_original_cell_volume 2109.00(14)
_cod_database_code 7061736
_shelx_shelxl_version_number 2018/3
_shelx_space_group_comment
;
The symmetry employed for this shelxl refinement is uniquely defined
by the following loop, which should always be used as a source of
symmetry information in preference to the above space-group names.
They are only intended as comments.
;
_shelx_estimated_absorpt_t_max 0.872
_shelx_estimated_absorpt_t_min 0.848
_olex2_refinement_description
;
1. Fixed Uiso
 At 1.2 times of:
  All C(H) groups, All C(H,H) groups
 At 1.5 times of:
  All O(H,H) groups
2. Restrained distances
 N11-O11 = N11-O12 = N11-O13
 1.15447 with sigma of 0.003
 O11-O12 = O11-O13 = O12-O13
 1.999542 with sigma of 0.003
 N21-O21 = N21-O22 = N21-O23
 1.15447 with sigma of 0.003
 O21-O22 = O21-O23 = O22-O23
 1.999542 with sigma of 0.003
 O1WA-H1WA = O1WA-H1WB
 0.82 with sigma of 0.02
 H1WA-H1WB
 1.297 with sigma of 0.02
 O1WB-H1WC = O1WB-H1WD
 0.82 with sigma of 0.02
 H1WC-H1WD
 1.297 with sigma of 0.02
 O2W-H2WA = O2W-H2WB
 0.82 with sigma of 0.02
 H2WA-H2WB
 1.297 with sigma of 0.02
 O3W-H3WA = O3W-H3WB
 0.82 with sigma of 0.02
 H3WA-H3WB
 1.297 with sigma of 0.02
3. Rigid bond restraints
 O3, O4, N1, C37, C38, C39, C40, C41, C42, C48, C43, C44, C45, C46, C47, O3A,
 O4A, N1A, C37A, C38A, C39A, C40A, C41A, C42A, C48A
 with sigma for 1-2 distances of 0.01 and sigma for 1-3 distances of 0.01
 N11, O11, O12, O13, N21, O21, O22, O23
 with sigma for 1-2 distances of 0.005 and sigma for 1-3 distances of 0.005
 O1WA, O1WB
 with sigma for 1-2 distances of 0.01 and sigma for 1-3 distances of 0.01
4. Uiso/Uaniso restraints and constraints
O3 \\sim O4 \\sim N1 \\sim C37 \\sim C38 \\sim C39 \\sim C40 \\sim C41 \\sim
C42 \\sim C48 \\sim C43 \\sim C44 \\sim C45 \\sim C46 \\sim C47 \\sim O3A \\sim
O4A \\sim N1A \\sim C37A \\sim C38A \\sim C39A \\sim C40A \\sim C41A \\sim C42A
\\sim C48A: within 2A with sigma of 0.01 and sigma for terminal atoms of 0.02
within 2A
N11 \\sim O11 \\sim O12 \\sim O13 \\sim N21 \\sim O21 \\sim O22 \\sim O23:
within 2A with sigma of 0.005 and sigma for terminal atoms of 0.01 within 2A
O1WA \\sim O1WB: within 2A with sigma of 0.01 and sigma for terminal atoms of
0.02 within 2A
Uanis(N11) \\sim Ueq: with sigma of 0.005 and sigma for terminal atoms of 0.01
5. Same fragment restrains
{O3, O4, N1, C37, C38, C39, C40, C41, C42, C48, C43, C44, C45, C46, C47} sigma
for 1-2: 0.02, 1-3: 0.04
as in
{O3A, O4A, N1A, C37A, C38A, C39A, C40A, C41A, C42A, C48A, C43A, C44A, C45A,
C46A, C47A}
6. Others
 1(DFIX)=1(DFIX)=FVAR(1)
 1(DFIX)=1(DFIX)=1.732*FVAR(2)
 Sof(N21)=Sof(O21)=Sof(O22)=Sof(O23)=1-FVAR(2)
 Sof(N11)=Sof(O11)=Sof(O12)=Sof(O13)=Sof(O2W)=Sof(H2WA)=Sof(H2WB)=FVAR(2)
 Sof(O3A)=Sof(O4A)=Sof(N1A)=Sof(C37A)=Sof(C38A)=Sof(C39A)=Sof(H39A)=Sof(C40A)=
 Sof(H40A)=Sof(C41A)=Sof(H41A)=Sof(C42A)=Sof(C48A)=Sof(C43A)=Sof(H43A)=
 Sof(C44A)=Sof(H44A)=Sof(C45A)=Sof(H45A)=Sof(C46A)=Sof(C47A)=1-FVAR(3)
 Sof(O3)=Sof(O4)=Sof(N1)=Sof(C37)=Sof(C38)=Sof(C39)=Sof(H39)=Sof(C40)=Sof(H40)=
 Sof(C41)=Sof(H41)=Sof(C42)=Sof(C48)=Sof(C43)=Sof(H43)=Sof(C44)=Sof(H44)=
 Sof(C45)=Sof(H45)=Sof(C46)=Sof(C47)=FVAR(3)
 Sof(O1WB)=Sof(H1WC)=Sof(H1WD)=1-FVAR(4)
 Sof(O1WA)=Sof(H1WA)=Sof(H1WB)=FVAR(4)
7.a Secondary CH2 refined with riding coordinates:
 C11(H11A,H11B), C12(H12A,H12B), C35(H35A,H35B), C36(H36A,H36B)
7.b Aromatic/amide H refined with riding coordinates:
 C2(H2), C3(H3), C4(H4), C5(H5), C7(H7), C8(H8), C10(H10), C15(H15), C16(H16),
 C17(H17), C19(H19), C20(H20), C21(H21), C26(H26), C27(H27), C28(H28), C29(H29),
  C31(H31), C32(H32), C34(H34), C39(H39), C40(H40), C41(H41), C43(H43),
 C44(H44), C45(H45), C39A(H39A), C40A(H40A), C41A(H41A), C43A(H43A), C44A(H44A),
  C45A(H45A)
7.c Fitted hexagon refined as free rotating group:
 C38(C39,C40,C41,C42,C48), C38A(C39A,C40A,C41A,C42A,C48A)
;
_olex2_submission_special_instructions 'No special instructions were received'

loop_
_space_group_symop_operation_xyz
'x, y, z'
'-x, -y, -z'

loop_
_atom_site_label
_atom_site_type_symbol
_atom_site_fract_x
_atom_site_fract_y
_atom_site_fract_z
_atom_site_U_iso_or_equiv
_atom_site_adp_type
_atom_site_occupancy
_atom_site_site_symmetry_order
_atom_site_calc_flag
_atom_site_refinement_flags_posn
_atom_site_refinement_flags_adp
_atom_site_refinement_flags_occupancy
_atom_site_disorder_assembly
_atom_site_disorder_group
Cu1 Cu 0.65668(2) 0.47050(2) 0.79641(2) 0.05195(11) Uani 1 1 d . . . . .
O1 O 0.8391(2) 0.79601(17) 0.74965(13) 0.0737(5) Uani 1 1 d . . . . .
O2 O 0.5873(2) 0.71659(19) 0.92335(16) 0.0885(7) Uani 1 1 d . . . . .
N2 N 0.52309(19) 0.50209(17) 0.71499(13) 0.0539(5) Uani 1 1 d . . . . .
N3 N 0.7137(2) 0.75442(17) 0.83571(15) 0.0579(5) Uani 1 1 d . . . . .
N4 N 0.81044(16) 0.54829(14) 0.91997(12) 0.0410(4) Uani 1 1 d . . . . .
N5 N 0.81322(19) 0.51151(16) 0.75164(13) 0.0504(4) Uani 1 1 d . . . . .
N6 N 0.65178(18) 0.28282(17) 0.59270(12) 0.0519(5) Uani 1 1 d . . . . .
C1 C 0.4676(2) 0.22468(19) 0.79094(16) 0.0497(5) Uani 1 1 d . . . . .
C2 C 0.5741(3) 0.2342(2) 0.85993(17) 0.0588(6) Uani 1 1 d . . . . .
H2 H 0.656874 0.302325 0.884768 0.071 Uiso 1 1 calc R U . . .
C3 C 0.5581(3) 0.1442(2) 0.8915(2) 0.0711(7) Uani 1 1 d . . . . .
H3 H 0.629389 0.151672 0.938190 0.085 Uiso 1 1 calc R U . . .
C4 C 0.4350(4) 0.0415(2) 0.8537(2) 0.0786(8) Uani 1 1 d . . . . .
H4 H 0.425224 -0.019427 0.875164 0.094 Uiso 1 1 calc R U . . .
C5 C 0.3299(3) 0.0286(2) 0.7866(2) 0.0741(8) Uani 1 1 d . . . . .
H5 H 0.248955 -0.041123 0.761964 0.089 Uiso 1 1 calc R U . . .
C6 C 0.3416(2) 0.1205(2) 0.75317(18) 0.0564(6) Uani 1 1 d . . . . .
C7 C 0.2363(2) 0.1140(2) 0.6840(2) 0.0662(7) Uani 1 1 d . . . . .
H7 H 0.153957 0.045447 0.655974 0.079 Uiso 1 1 calc R U . . .
C8 C 0.2543(2) 0.2072(2) 0.65791(18) 0.0639(7) Uani 1 1 d . . . . .
H8 H 0.183750 0.204687 0.614213 0.077 Uiso 1 1 calc R U . . .
C9 C 0.3823(2) 0.3080(2) 0.69842(16) 0.0526(6) Uani 1 1 d . . . . .
C10 C 0.4101(2) 0.4109(2) 0.67218(16) 0.0565(6) Uani 1 1 d . . . . .
H10 H 0.345139 0.409097 0.624314 0.068 Uiso 1 1 calc R U . . .
C11 C 0.5512(3) 0.6002(2) 0.68141(18) 0.0671(7) Uani 1 1 d . . . . .
H11A H 0.471647 0.580367 0.630538 0.081 Uiso 1 1 calc R U . . .
H11B H 0.622925 0.612382 0.658507 0.081 Uiso 1 1 calc R U . . .
C12 C 0.5915(3) 0.7123(2) 0.7546(2) 0.0700(7) Uani 1 1 d . . . . .
H12A H 0.605897 0.772279 0.727349 0.084 Uiso 1 1 calc R U . . .
H12B H 0.517471 0.700863 0.774830 0.084 Uiso 1 1 calc R U . . .
C13 C 0.8361(3) 0.79821(19) 0.82479(18) 0.0555(6) Uani 1 1 d . . . . .
C14 C 0.9580(2) 0.84863(18) 0.90777(17) 0.0512(5) Uani 1 1 d . . . . .
C15 C 1.0823(3) 0.8923(2) 0.90187(18) 0.0574(6) Uani 1 1 d . . . . .
H15 H 1.089030 0.887455 0.844791 0.069 Uiso 1 1 calc R U . . .
C16 C 1.1992(3) 0.9442(2) 0.9805(2) 0.0647(7) Uani 1 1 d . . . . .
H16 H 1.282893 0.973880 0.975405 0.078 Uiso 1 1 calc R U . . .
C17 C 1.1908(3) 0.9512(2) 1.06382(19) 0.0608(6) Uani 1 1 d . . . . .
H17 H 1.269436 0.986674 1.115571 0.073 Uiso 1 1 calc R U . . .
C18 C 1.0659(3) 0.90616(19) 1.07420(17) 0.0545(6) Uani 1 1 d . . . . .
C19 C 1.0523(3) 0.9098(2) 1.15941(18) 0.0636(6) Uani 1 1 d . . . . .
H19 H 1.128645 0.943512 1.212545 0.076 Uiso 1 1 calc R U . . .
C20 C 0.9284(3) 0.8643(2) 1.1647(2) 0.0711(7) Uani 1 1 d . . . . .
H20 H 0.921069 0.866972 1.221466 0.085 Uiso 1 1 calc R U . . .
C21 C 0.8140(3) 0.8144(2) 1.0873(2) 0.0658(7) Uani 1 1 d . . . . .
H21 H 0.730306 0.784096 1.092351 0.079 Uiso 1 1 calc R U . . .
C22 C 0.8215(3) 0.80861(19) 1.00198(18) 0.0541(6) Uani 1 1 d . . . . .
C23 C 0.6989(3) 0.7563(2) 0.9207(2) 0.0635(7) Uani 1 1 d . . . . .
C24 C 0.9481(2) 0.85422(18) 0.99455(16) 0.0493(5) Uani 1 1 d . . . . .
C25 C 0.80741(19) 0.55586(16) 1.00583(14) 0.0404(4) Uani 1 1 d . . . . .
C26 C 0.6826(2) 0.51249(19) 1.01662(16) 0.0516(5) Uani 1 1 d . . . . .
H26 H 0.603618 0.480861 0.965833 0.062 Uiso 1 1 calc R U . . .
C27 C 0.6771(2) 0.5166(2) 1.10075(18) 0.0596(6) Uani 1 1 d . . . . .
H27 H 0.594201 0.486890 1.106944 0.071 Uiso 1 1 calc R U . . .
C28 C 0.7956(3) 0.5655(2) 1.17869(18) 0.0620(6) Uani 1 1 d . . . . .
H28 H 0.790682 0.567445 1.235923 0.074 Uiso 1 1 calc R U . . .
C29 C 0.9170(2) 0.6096(2) 1.17031(16) 0.0569(6) Uani 1 1 d . . . . .
H29 H 0.994840 0.642552 1.222281 0.068 Uiso 1 1 calc R U . . .
C30 C 0.9273(2) 0.60642(17) 1.08449(15) 0.0437(5) Uani 1 1 d . . . . .
C31 C 1.0506(2) 0.65040(18) 1.07200(16) 0.0491(5) Uani 1 1 d . . . . .
H31 H 1.130951 0.686015 1.122421 0.059 Uiso 1 1 calc R U . . .
C32 C 1.0527(2) 0.64094(17) 0.98648(16) 0.0469(5) Uani 1 1 d . . . . .
H32 H 1.133815 0.669043 0.977763 0.056 Uiso 1 1 calc R U . . .
C33 C 0.9303(2) 0.58809(16) 0.91151(15) 0.0425(5) Uani 1 1 d . . . . .
C34 C 0.9264(2) 0.57328(18) 0.81769(16) 0.0485(5) Uani 1 1 d . . . . .
H34 H 1.005072 0.608388 0.806729 0.058 Uiso 1 1 calc R U . . .
C35 C 0.8100(3) 0.5003(2) 0.65815(18) 0.0621(6) Uani 1 1 d . . . . .
H35A H 0.896119 0.558042 0.661183 0.074 Uiso 1 1 calc R U . . .
H35B H 0.741743 0.516102 0.626257 0.074 Uiso 1 1 calc R U . . .
C36 C 0.7803(2) 0.3807(2) 0.60400(17) 0.0598(6) Uani 1 1 d . . . . .
H36A H 0.781080 0.379729 0.543521 0.072 Uiso 1 1 calc R U . . .
H36B H 0.852514 0.368113 0.634111 0.072 Uiso 1 1 calc R U . . .
O3 O 0.5498(6) 0.3523(4) 0.4997(4) 0.0760(16) Uani 0.603(5) 1 d D U P A 1
O4 O 0.7531(5) 0.2336(6) 0.7061(4) 0.0597(15) Uani 0.603(5) 1 d D U P A 1
N1 N 0.4827(6) 0.3207(5) 0.7549(4) 0.0361(12) Uani 0.603(5) 1 d . U P A 1
C37 C 0.5426(7) 0.2763(6) 0.5316(5) 0.0576(17) Uani 0.603(5) 1 d D U P A 1
C38 C 0.4137(3) 0.1686(3) 0.5069(2) 0.0494(10) Uani 0.603(5) 1 d DG U P A 1
C39 C 0.2977(4) 0.1533(3) 0.4440(3) 0.0637(13) Uani 0.603(5) 1 d DG U P A 1
H39 H 0.300907 0.211693 0.420756 0.076 Uiso 0.603(5) 1 calc R U P A 1
C40 C 0.1767(3) 0.0507(4) 0.4159(3) 0.0715(15) Uani 0.603(5) 1 d DG U P A 1
H40 H 0.099074 0.040438 0.373877 0.086 Uiso 0.603(5) 1 calc R U P A 1
C41 C 0.1719(3) -0.0366(3) 0.4507(3) 0.0644(15) Uani 0.603(5) 1 d DG U P A 1
H41 H 0.090964 -0.105298 0.431911 0.077 Uiso 0.603(5) 1 calc R U P A 1
C42 C 0.2879(4) -0.0214(3) 0.5136(3) 0.0562(12) Uani 0.603(5) 1 d DG U P A 1
C48 C 0.4089(3) 0.0812(3) 0.5416(3) 0.0475(11) Uani 0.603(5) 1 d DG U P A 1
C43 C 0.2836(6) -0.1084(5) 0.5520(5) 0.0583(15) Uani 0.603(5) 1 d D U P A 1
H43 H 0.202714 -0.176533 0.534644 0.070 Uiso 0.603(5) 1 calc R U P A 1
C44 C 0.3967(7) -0.0922(6) 0.6138(5) 0.0596(16) Uani 0.603(5) 1 d D U P A 1
H44 H 0.394731 -0.151113 0.636113 0.071 Uiso 0.603(5) 1 calc R U P A 1
C45 C 0.5183(7) 0.0143(6) 0.6445(6) 0.0574(18) Uani 0.603(5) 1 d D U P A 1
H45 H 0.594102 0.027411 0.690573 0.069 Uiso 0.603(5) 1 calc R U P A 1
C46 C 0.5253(6) 0.0979(6) 0.6073(5) 0.0486(17) Uani 0.603(5) 1 d D U P A 1
C47 C 0.6573(6) 0.2031(6) 0.6334(5) 0.0473(18) Uani 0.603(5) 1 d D U P A 1
O3A O 0.5301(10) 0.3148(7) 0.4806(6) 0.075(2) Uani 0.397(5) 1 d D U P A 2
O4A O 0.7665(8) 0.2294(9) 0.6888(6) 0.059(2) Uani 0.397(5) 1 d D U P A 2
N1A N 0.4924(9) 0.3089(7) 0.7718(6) 0.0359(18) Uani 0.397(5) 1 d . U P A 2
C37A C 0.5235(9) 0.2489(8) 0.5232(7) 0.053(2) Uani 0.397(5) 1 d D U P A 2
C38A C 0.4042(5) 0.1408(5) 0.5082(4) 0.0569(18) Uani 0.397(5) 1 d DG U P A 2
C39A C 0.2829(6) 0.1118(5) 0.4424(4) 0.0619(17) Uani 0.397(5) 1 d DG U P A 2
H39A H 0.278175 0.162885 0.412411 0.074 Uiso 0.397(5) 1 calc R U P A 2
C40A C 0.1686(5) 0.0064(5) 0.4215(5) 0.062(2) Uani 0.397(5) 1 d DG U P A 2
H40A H 0.087462 -0.013067 0.377448 0.074 Uiso 0.397(5) 1 calc R U P A 2
C41A C 0.1757(5) -0.0700(5) 0.4663(5) 0.072(2) Uani 0.397(5) 1 d DG U P A 2
H41A H 0.099239 -0.140531 0.452260 0.086 Uiso 0.397(5) 1 calc R U P A 2
C42A C 0.2970(6) -0.0409(5) 0.5320(5) 0.0527(16) Uani 0.397(5) 1 d DG U P A 2
C48A C 0.4113(5) 0.0645(6) 0.5530(4) 0.0477(15) Uani 0.397(5) 1 d DG U P A 2
C43A C 0.3119(9) -0.1181(8) 0.5746(7) 0.056(2) Uani 0.397(5) 1 d D . P A 2
H43A H 0.239345 -0.192338 0.556979 0.067 Uiso 0.397(5) 1 calc R U P A 2
C44A C 0.4297(9) -0.0868(8) 0.6408(6) 0.052(2) Uani 0.397(5) 1 d D . P A 2
H44A H 0.434294 -0.136474 0.672339 0.062 Uiso 0.397(5) 1 calc R U P A 2
C45A C 0.5458(10) 0.0207(8) 0.6624(8) 0.052(2) Uani 0.397(5) 1 d D . P A 2
H45A H 0.628486 0.038979 0.703781 0.062 Uiso 0.397(5) 1 calc R U P A 2
C46A C 0.5344(9) 0.0971(8) 0.6216(7) 0.045(3) Uani 0.397(5) 1 d D . P A 2
C47A C 0.6523(9) 0.2133(8) 0.6488(7) 0.039(2) Uani 0.397(5) 1 d D . P A 2
N11 N 0.1834(4) 0.6456(4) 0.6708(3) 0.1362(18) Uani 0.736(3) 1 d D U P B 1
O11 O 0.1726(4) 0.7131(3) 0.7188(3) 0.1366(15) Uani 0.736(3) 1 d D U P B 1
O12 O 0.2686(4) 0.6245(4) 0.6967(3) 0.200(2) Uani 0.736(3) 1 d D U P B 1
O13 O 0.1071(6) 0.5945(6) 0.5953(3) 0.242(3) Uani 0.736(3) 1 d D U P B 1
N21 N 0.1104(9) 0.4115(5) 0.5463(5) 0.216(5) Uani 0.264(3) 1 d D U P B 2
O21 O 0.1674(12) 0.4860(7) 0.6170(5) 0.218(4) Uani 0.264(3) 1 d D U P B 2
O22 O 0.1171(9) 0.3270(5) 0.5392(9) 0.213(5) Uani 0.264(3) 1 d D U P B 2
O23 O 0.0216(8) 0.4080(7) 0.4924(6) 0.214(4) Uani 0.264(3) 1 d D U P B 2
O1WA O 0.3269(7) 0.7611(5) 0.8939(3) 0.1396(19) Uani 0.754(9) 1 d D U P C 1
H1WA H 0.265(4) 0.736(6) 0.838(2) 0.209 Uiso 0.754(9) 1 d D U P C 1
H1WB H 0.386(4) 0.757(6) 0.875(4) 0.209 Uiso 0.754(9) 1 d D U P C 1
O1WB O 0.420(2) 0.8147(15) 0.8929(11) 0.139(5) Uani 0.246(9) 1 d D U P C 2
H1WC H 0.371(9) 0.772(9) 0.839(3) 0.209 Uiso 0.246(9) 1 d D U P C 2
H1WD H 0.473(5) 0.792(6) 0.907(7) 0.209 Uiso 0.246(9) 1 d D U P C 2
O2W O 0.9194(6) 0.6579(8) 0.4473(5) 0.206(3) Uani 0.736(3) 1 d D . P B 1
H2WA H 0.966(11) 0.707(4) 0.500(3) 0.309 Uiso 0.736(3) 1 d D U P B 1
H2WB H 0.890(13) 0.596(3) 0.458(5) 0.309 Uiso 0.736(3) 1 d D U P B 1
O3W O 1.0069(3) 0.8054(4) 0.6422(3) 0.1524(13) Uani 1 1 d D . . . .
H3WA H 0.952(5) 0.790(6) 0.5866(17) 0.229 Uiso 1 1 d D U . . .
H3WB H 0.954(4) 0.797(6) 0.669(3) 0.229 Uiso 1 1 d D U . . .

loop_
_atom_site_aniso_label
_atom_site_aniso_U_11
_atom_site_aniso_U_22
_atom_site_aniso_U_33
_atom_site_aniso_U_23
_atom_site_aniso_U_13
_atom_site_aniso_U_12
Cu1 0.04174(14) 0.04959(17) 0.04955(17) 0.01567(12) 0.00891(11) 0.01502(12)
O1 0.0848(12) 0.0797(12) 0.0623(11) 0.0352(9) 0.0359(9) 0.0363(10)
O2 0.0670(11) 0.0897(14) 0.1006(16) 0.0328(12) 0.0467(11) 0.0234(10)
N2 0.0520(10) 0.0577(11) 0.0477(11) 0.0207(9) 0.0129(8) 0.0254(9)
N3 0.0671(12) 0.0480(10) 0.0670(13) 0.0245(9) 0.0311(10) 0.0304(9)
N4 0.0381(8) 0.0325(8) 0.0486(10) 0.0131(7) 0.0133(7) 0.0162(6)
N5 0.0545(10) 0.0444(10) 0.0490(10) 0.0169(8) 0.0215(8) 0.0202(8)
N6 0.0514(9) 0.0605(11) 0.0384(10) 0.0124(8) 0.0151(8) 0.0261(9)
C1 0.0553(11) 0.0439(12) 0.0527(13) 0.0125(10) 0.0319(10) 0.0224(9)
C2 0.0675(14) 0.0506(13) 0.0605(15) 0.0190(11) 0.0267(11) 0.0298(11)
C3 0.0902(18) 0.0631(16) 0.0760(18) 0.0296(13) 0.0411(15) 0.0436(14)
C4 0.110(2) 0.0605(16) 0.095(2) 0.0396(15) 0.0678(18) 0.0463(15)
C5 0.0824(17) 0.0461(14) 0.097(2) 0.0183(13) 0.0655(16) 0.0194(12)
C6 0.0567(12) 0.0470(12) 0.0636(15) 0.0101(11) 0.0388(11) 0.0190(10)
C7 0.0456(11) 0.0531(14) 0.0789(18) 0.0014(13) 0.0343(12) 0.0101(10)
C8 0.0394(11) 0.0690(16) 0.0641(16) 0.0045(13) 0.0179(10) 0.0197(11)
C9 0.0402(10) 0.0566(13) 0.0508(13) 0.0076(10) 0.0175(9) 0.0199(9)
C10 0.0477(11) 0.0664(15) 0.0492(13) 0.0179(11) 0.0111(10) 0.0277(11)
C11 0.0703(15) 0.0665(16) 0.0613(16) 0.0314(12) 0.0152(12) 0.0322(13)
C12 0.0706(15) 0.0649(15) 0.0843(19) 0.0369(14) 0.0265(14) 0.0385(13)
C13 0.0711(14) 0.0434(12) 0.0619(15) 0.0240(10) 0.0329(12) 0.0300(10)
C14 0.0687(13) 0.0380(11) 0.0624(14) 0.0238(9) 0.0354(11) 0.0308(10)
C15 0.0722(14) 0.0521(13) 0.0639(15) 0.0269(11) 0.0403(12) 0.0331(11)
C16 0.0665(14) 0.0603(14) 0.0823(18) 0.0318(13) 0.0403(13) 0.0343(12)
C17 0.0702(14) 0.0516(13) 0.0697(16) 0.0233(11) 0.0286(12) 0.0354(11)
C18 0.0746(14) 0.0415(11) 0.0637(15) 0.0216(10) 0.0341(12) 0.0367(10)
C19 0.0890(17) 0.0581(14) 0.0575(15) 0.0198(11) 0.0346(13) 0.0445(13)
C20 0.104(2) 0.0659(16) 0.0640(16) 0.0266(13) 0.0481(15) 0.0492(15)
C21 0.0873(17) 0.0532(13) 0.0801(18) 0.0275(12) 0.0547(14) 0.0397(12)
C22 0.0722(14) 0.0372(11) 0.0667(15) 0.0212(10) 0.0408(12) 0.0294(10)
C23 0.0733(15) 0.0444(13) 0.0823(18) 0.0249(12) 0.0435(14) 0.0280(11)
C24 0.0700(13) 0.0362(10) 0.0596(13) 0.0228(9) 0.0363(11) 0.0320(9)
C25 0.0393(9) 0.0320(9) 0.0475(11) 0.0136(8) 0.0136(8) 0.0173(8)
C26 0.0416(10) 0.0495(12) 0.0570(14) 0.0172(10) 0.0139(9) 0.0201(9)
C27 0.0530(12) 0.0618(14) 0.0670(16) 0.0276(12) 0.0280(11) 0.0257(11)
C28 0.0694(14) 0.0686(15) 0.0530(14) 0.0276(12) 0.0257(11) 0.0341(12)
C29 0.0578(12) 0.0586(14) 0.0483(13) 0.0166(10) 0.0102(10) 0.0300(11)
C30 0.0449(10) 0.0358(10) 0.0467(12) 0.0117(8) 0.0115(8) 0.0213(8)
C31 0.0389(9) 0.0409(11) 0.0543(13) 0.0075(9) 0.0070(9) 0.0185(8)
C32 0.0391(9) 0.0366(10) 0.0610(14) 0.0125(9) 0.0182(9) 0.0175(8)
C33 0.0427(9) 0.0292(9) 0.0527(12) 0.0125(8) 0.0168(9) 0.0167(8)
C34 0.0464(10) 0.0382(11) 0.0598(14) 0.0172(9) 0.0243(10) 0.0175(9)
C35 0.0674(14) 0.0600(14) 0.0557(14) 0.0241(11) 0.0288(12) 0.0238(12)
C36 0.0585(13) 0.0639(15) 0.0499(13) 0.0160(11) 0.0268(10) 0.0225(11)
O3 0.076(2) 0.068(3) 0.059(3) 0.027(2) 0.0053(19) 0.023(2)
O4 0.0488(18) 0.080(2) 0.043(2) 0.0207(18) 0.0148(16) 0.0276(16)
N1 0.0439(18) 0.0390(17) 0.028(2) 0.0193(14) 0.0116(14) 0.0205(13)
C37 0.055(2) 0.060(3) 0.037(2) 0.010(2) 0.0144(19) 0.016(2)
C38 0.0511(19) 0.061(2) 0.0326(17) 0.0151(15) 0.0135(15) 0.0267(16)
C39 0.055(2) 0.067(3) 0.053(2) 0.016(2) 0.0071(17) 0.0250(19)
C40 0.056(2) 0.074(3) 0.061(2) 0.018(2) 0.0056(19) 0.024(2)
C41 0.0481(18) 0.071(3) 0.049(2) 0.016(2) 0.0100(17) 0.0152(19)
C42 0.0556(19) 0.066(2) 0.037(2) 0.0116(17) 0.0206(16) 0.0220(17)
C48 0.0486(18) 0.057(2) 0.0353(19) 0.0100(16) 0.0202(15) 0.0247(15)
C43 0.057(2) 0.059(3) 0.053(3) 0.010(2) 0.023(2) 0.026(2)
C44 0.070(3) 0.061(3) 0.049(3) 0.018(2) 0.025(2) 0.031(2)
C45 0.055(3) 0.070(3) 0.048(3) 0.016(2) 0.021(2) 0.033(2)
C46 0.055(2) 0.057(3) 0.033(3) 0.0132(19) 0.0233(18) 0.025(2)
C47 0.050(2) 0.059(3) 0.031(3) 0.002(2) 0.0195(18) 0.0295(18)
O3A 0.088(4) 0.064(4) 0.056(4) 0.026(3) 0.009(3) 0.032(3)
O4A 0.052(3) 0.090(4) 0.042(3) 0.023(3) 0.019(2) 0.040(2)
N1A 0.037(2) 0.044(3) 0.030(3) 0.020(2) 0.008(2) 0.021(2)
C37A 0.057(3) 0.064(4) 0.038(3) 0.017(3) 0.011(3) 0.036(3)
C38A 0.049(2) 0.064(3) 0.044(3) 0.005(2) 0.014(2) 0.024(2)
C39A 0.056(3) 0.069(3) 0.051(3) 0.022(2) 0.009(2) 0.030(2)
C40A 0.046(2) 0.075(4) 0.047(3) 0.021(3) 0.004(2) 0.022(2)
C41A 0.058(3) 0.075(3) 0.058(3) 0.018(3) 0.016(2) 0.017(3)
C42A 0.055(2) 0.063(3) 0.040(3) 0.022(2) 0.023(2) 0.025(2)
C48A 0.051(2) 0.063(3) 0.029(2) 0.012(2) 0.018(2) 0.028(2)
C43A 0.055(4) 0.067(4) 0.044(5) 0.017(3) 0.017(3) 0.029(4)
C44A 0.064(4) 0.062(4) 0.033(4) 0.017(3) 0.018(3) 0.034(3)
C45A 0.054(4) 0.064(4) 0.043(5) 0.018(3) 0.017(3) 0.035(3)
C46A 0.049(4) 0.061(5) 0.025(4) 0.006(3) 0.012(3) 0.031(3)
C47A 0.054(3) 0.051(4) 0.021(3) 0.005(3) 0.025(2) 0.030(3)
N11 0.104(3) 0.182(3) 0.125(3) 0.067(2) 0.037(2) 0.069(2)
O11 0.111(3) 0.130(3) 0.157(3) 0.064(2) 0.043(2) 0.048(2)
O12 0.166(4) 0.254(4) 0.180(4) 0.072(3) 0.031(3) 0.123(3)
O13 0.173(4) 0.304(5) 0.163(4) 0.037(4) 0.006(3) 0.096(4)
N21 0.190(7) 0.256(6) 0.174(7) 0.071(6) -0.020(6) 0.138(5)
O21 0.186(5) 0.261(5) 0.177(5) 0.068(5) -0.012(5) 0.133(4)
O22 0.181(7) 0.259(6) 0.171(7) 0.074(6) -0.030(6) 0.136(5)
O23 0.186(6) 0.263(6) 0.174(7) 0.077(6) -0.008(5) 0.138(5)
O1WA 0.177(4) 0.157(4) 0.123(3) 0.041(3) 0.066(3) 0.113(3)
O1WB 0.183(8) 0.144(7) 0.128(7) 0.041(6) 0.047(7) 0.121(6)
O2W 0.104(4) 0.315(8) 0.167(5) 0.087(5) 0.030(3) 0.087(4)
O3W 0.108(2) 0.146(3) 0.167(3) 0.030(3) 0.074(2) 0.029(2)

loop_
_atom_type_symbol
_atom_type_description
_atom_type_scat_dispersion_real
_atom_type_scat_dispersion_imag
_atom_type_scat_source
C C 0.0033 0.0016 'International Tables Vol C Tables 4.2.6.8 and 6.1.1.4'
H H 0.0000 0.0000 'International Tables Vol C Tables 4.2.6.8 and 6.1.1.4'
Cu Cu 0.3201 1.2651 'International Tables Vol C Tables 4.2.6.8 and 6.1.1.4'
N N 0.0061 0.0033 'International Tables Vol C Tables 4.2.6.8 and 6.1.1.4'
O O 0.0106 0.0060 'International Tables Vol C Tables 4.2.6.8 and 6.1.1.4'

loop_
_geom_angle_atom_site_label_1
_geom_angle_atom_site_label_2
_geom_angle_atom_site_label_3
_geom_angle
_geom_angle_site_symmetry_1
_geom_angle_site_symmetry_3
_geom_angle_publ_flag
N2 Cu1 N5 106.40(8) . . ?
N2 Cu1 N1A 87.0(3) . . ?
N4 Cu1 N2 140.16(7) . . ?
N4 Cu1 N5 81.33(7) . . ?
N4 Cu1 N1A 117.9(2) . . ?
N5 Cu1 N1A 130.8(3) . . ?
N1 Cu1 N2 77.68(19) . . ?
N1 Cu1 N4 127.28(17) . . ?
N1 Cu1 N5 130.5(2) . . ?
C10 N2 Cu1 111.26(17) . . ?
C10 N2 C11 117.7(2) . . ?
C11 N2 Cu1 128.30(16) . . ?
C13 N3 C12 117.7(2) . . ?
C13 N3 C23 124.4(2) . . ?
C23 N3 C12 117.7(2) . . ?
C25 N4 Cu1 129.71(13) . . ?
C33 N4 Cu1 111.90(14) . . ?
C33 N4 C25 118.12(17) . . ?
C34 N5 Cu1 111.90(16) . . ?
C34 N5 C35 118.1(2) . . ?
C35 N5 Cu1 128.60(16) . . ?
C37 N6 C36 113.0(3) . . ?
C37 N6 C47 128.8(4) . . ?
C47 N6 C36 117.5(3) . . ?
C37A N6 C36 123.1(4) . . ?
C47A N6 C36 119.1(4) . . ?
C47A N6 C37A 117.7(5) . . ?
C2 C1 C6 119.5(2) . . ?
C2 C1 N1 121.7(3) . . ?
C6 C1 N1 118.8(3) . . ?
N1A C1 C2 114.3(4) . . ?
N1A C1 C6 126.2(4) . . ?
C1 C2 H2 119.7 . . ?
C3 C2 C1 120.6(2) . . ?
C3 C2 H2 119.7 . . ?
C2 C3 H3 120.1 . . ?
C2 C3 C4 119.9(3) . . ?
C4 C3 H3 120.1 . . ?
C3 C4 H4 119.3 . . ?
C5 C4 C3 121.3(3) . . ?
C5 C4 H4 119.3 . . ?
C4 C5 H5 119.7 . . ?
C4 C5 C6 120.6(3) . . ?
C6 C5 H5 119.7 . . ?
C5 C6 C1 118.1(3) . . ?
C7 C6 C1 118.0(2) . . ?
C7 C6 C5 123.9(2) . . ?
C6 C7 H7 119.9 . . ?
C8 C7 C6 120.2(2) . . ?
C8 C7 H7 119.9 . . ?
C7 C8 H8 120.7 . . ?
C7 C8 C9 118.6(2) . . ?
C9 C8 H8 120.7 . . ?
C8 C9 C10 121.7(2) . . ?
C8 C9 N1A 118.5(4) . . ?
C10 C9 N1A 119.8(4) . . ?
N1 C9 C8 126.6(4) . . ?
N1 C9 C10 111.6(3) . . ?
N2 C10 C9 119.5(2) . . ?
N2 C10 H10 120.2 . . ?
C9 C10 H10 120.2 . . ?
N2 C11 H11A 109.0 . . ?
N2 C11 H11B 109.0 . . ?
N2 C11 C12 113.1(2) . . ?
H11A C11 H11B 107.8 . . ?
C12 C11 H11A 109.0 . . ?
C12 C11 H11B 109.0 . . ?
N3 C12 C11 114.8(2) . . ?
N3 C12 H12A 108.6 . . ?
N3 C12 H12B 108.6 . . ?
C11 C12 H12A 108.6 . . ?
C11 C12 H12B 108.6 . . ?
H12A C12 H12B 107.5 . . ?
O1 C13 N3 119.7(2) . . ?
O1 C13 C14 123.1(2) . . ?
N3 C13 C14 117.2(2) . . ?
C15 C14 C13 120.3(2) . . ?
C15 C14 C24 119.4(2) . . ?
C24 C14 C13 120.3(2) . . ?
C14 C15 H15 119.5 . . ?
C14 C15 C16 120.9(2) . . ?
C16 C15 H15 119.5 . . ?
C15 C16 H16 119.9 . . ?
C17 C16 C15 120.1(2) . . ?
C17 C16 H16 119.9 . . ?
C16 C17 H17 119.2 . . ?
C16 C17 C18 121.6(3) . . ?
C18 C17 H17 119.2 . . ?
C17 C18 C24 118.0(2) . . ?
C19 C18 C17 123.5(3) . . ?
C19 C18 C24 118.5(2) . . ?
C18 C19 H19 119.7 . . ?
C20 C19 C18 120.6(3) . . ?
C20 C19 H19 119.7 . . ?
C19 C20 H20 119.6 . . ?
C19 C20 C21 120.8(3) . . ?
C21 C20 H20 119.6 . . ?
C20 C21 H21 119.5 . . ?
C20 C21 C22 121.0(3) . . ?
C22 C21 H21 119.5 . . ?
C21 C22 C23 120.1(2) . . ?
C21 C22 C24 119.4(2) . . ?
C24 C22 C23 120.5(2) . . ?
O2 C23 N3 119.5(3) . . ?
O2 C23 C22 123.2(3) . . ?
N3 C23 C22 117.3(2) . . ?
C18 C24 C14 119.9(2) . . ?
C22 C24 C14 120.3(2) . . ?
C22 C24 C18 119.8(2) . . ?
N4 C25 C26 119.42(18) . . ?
N4 C25 C30 121.52(18) . . ?
C26 C25 C30 119.1(2) . . ?
C25 C26 H26 119.8 . . ?
C27 C26 C25 120.4(2) . . ?
C27 C26 H26 119.8 . . ?
C26 C27 H27 119.6 . . ?
C26 C27 C28 120.7(2) . . ?
C28 C27 H27 119.6 . . ?
C27 C28 H28 120.0 . . ?
C29 C28 C27 120.0(2) . . ?
C29 C28 H28 120.0 . . ?
C28 C29 H29 119.4 . . ?
C28 C29 C30 121.2(2) . . ?
C30 C29 H29 119.4 . . ?
C29 C30 C25 118.7(2) . . ?
C29 C30 C31 123.4(2) . . ?
C31 C30 C25 117.9(2) . . ?
C30 C31 H31 119.9 . . ?
C32 C31 C30 120.17(19) . . ?
C32 C31 H31 119.9 . . ?
C31 C32 H32 120.5 . . ?
C31 C32 C33 118.9(2) . . ?
C33 C32 H32 120.5 . . ?
N4 C33 C32 123.3(2) . . ?
N4 C33 C34 115.47(18) . . ?
C32 C33 C34 121.27(19) . . ?
N5 C34 C33 118.6(2) . . ?
N5 C34 H34 120.7 . . ?
C33 C34 H34 120.7 . . ?
N5 C35 H35A 109.1 . . ?
N5 C35 H35B 109.1 . . ?
N5 C35 C36 112.7(2) . . ?
H35A C35 H35B 107.8 . . ?
C36 C35 H35A 109.1 . . ?
C36 C35 H35B 109.1 . . ?
N6 C36 C35 115.8(2) . . ?
N6 C36 H36A 108.3 . . ?
N6 C36 H36B 108.3 . . ?
C35 C36 H36A 108.3 . . ?
C35 C36 H36B 108.3 . . ?
H36A C36 H36B 107.4 . . ?
C1 N1 Cu1 123.8(3) . . ?
C9 N1 Cu1 118.8(4) . . ?
C9 N1 C1 117.4(4) . . ?
N6 C37 C38 114.5(5) . . ?
O3 C37 N6 123.1(5) . . ?
O3 C37 C38 122.4(6) . . ?
C39 C38 C37 118.6(4) . . ?
C39 C38 C48 120.0 . . ?
C48 C38 C37 121.3(4) . . ?
C38 C39 H39 120.0 . . ?
C40 C39 C38 120.0 . . ?
C40 C39 H39 120.0 . . ?
C39 C40 H40 120.0 . . ?
C39 C40 C41 120.0 . . ?
C41 C40 H40 120.0 . . ?
C40 C41 H41 120.0 . . ?
C42 C41 C40 120.0 . . ?
C42 C41 H41 120.0 . . ?
C41 C42 C43 120.6(3) . . ?
C48 C42 C41 120.0 . . ?
C48 C42 C43 119.3(3) . . ?
C38 C48 C46 120.1(3) . . ?
C42 C48 C38 120.0 . . ?
C42 C48 C46 119.9(3) . . ?
C42 C43 H43 119.9 . . ?
C44 C43 C42 120.2(5) . . ?
C44 C43 H43 119.9 . . ?
C43 C44 H44 120.0 . . ?
C43 C44 C45 120.0(6) . . ?
C45 C44 H44 120.0 . . ?
C44 C45 H45 119.7 . . ?
C46 C45 C44 120.7(6) . . ?
C46 C45 H45 119.7 . . ?
C48 C46 C47 120.7(6) . . ?
C45 C46 C48 119.8(5) . . ?
C45 C46 C47 119.4(6) . . ?
N6 C47 C46 114.3(5) . . ?
O4 C47 N6 120.9(6) . . ?
O4 C47 C46 120.9(7) . . ?
C1 N1A Cu1 140.4(6) . . ?
C1 N1A C9 118.4(6) . . ?
C9 N1A Cu1 100.8(5) . . ?
N6 C37A C38A 119.3(7) . . ?
O3A C37A N6 113.9(8) . . ?
O3A C37A C38A 126.7(8) . . ?
C39A C38A C37A 117.9(5) . . ?
C39A C38A C48A 120.0 . . ?
C48A C38A C37A 122.0(5) . . ?
C38A C39A H39A 120.0 . . ?
C38A C39A C40A 120.0 . . ?
C40A C39A H39A 120.0 . . ?
C39A C40A H40A 120.0 . . ?
C41A C40A C39A 120.0 . . ?
C41A C40A H40A 120.0 . . ?
C40A C41A H41A 120.0 . . ?
C40A C41A C42A 120.0 . . ?
C42A C41A H41A 120.0 . . ?
C41A C42A C48A 120.0 . . ?
C41A C42A C43A 122.3(5) . . ?
C48A C42A C43A 117.6(5) . . ?
C38A C48A C46A 119.1(5) . . ?
C42A C48A C38A 120.0 . . ?
C42A C48A C46A 120.8(5) . . ?
C42A C43A H43A 119.3 . . ?
C44A C43A C42A 121.4(8) . . ?
C44A C43A H43A 119.3 . . ?
C43A C44A H44A 119.7 . . ?
C43A C44A C45A 120.7(9) . . ?
C45A C44A H44A 119.7 . . ?
C44A C45A H45A 120.6 . . ?
C46A C45A C44A 118.8(8) . . ?
C46A C45A H45A 120.6 . . ?
C48A C46A C47A 120.5(8) . . ?
C45A C46A C48A 120.1(7) . . ?
C45A C46A C47A 119.4(8) . . ?
N6 C47A C46A 119.6(7) . . ?
O4A C47A N6 113.0(9) . . ?
O4A C47A C46A 119.1(10) . . ?
O11 N11 O12 120.8(3) . . ?
O11 N11 O13 120.4(3) . . ?
O12 N11 O13 118.8(3) . . ?
O21 N21 O22 119.0(4) . . ?
O23 N21 O21 119.0(4) . . ?
O23 N21 O22 118.7(4) . . ?
H1WA O1WA H1WB 96(3) . . ?
H1WC O1WB H1WD 104(3) . . ?
H2WA O2W H2WB 102(3) . . ?
H3WA O3W H3WB 99(3) . . ?

loop_
_geom_bond_atom_site_label_1
_geom_bond_atom_site_label_2
_geom_bond_distance
_geom_bond_site_symmetry_2
_geom_bond_publ_flag
Cu1 N2 2.0365(19) . ?
Cu1 N4 2.0256(17) . ?
Cu1 N5 2.0491(19) . ?
Cu1 N1 2.012(5) . ?
Cu1 N1A 2.099(8) . ?
O1 C13 1.209(3) . ?
O2 C23 1.213(3) . ?
N2 C10 1.263(3) . ?
N2 C11 1.472(3) . ?
N3 C12 1.476(3) . ?
N3 C13 1.386(3) . ?
N3 C23 1.413(3) . ?
N4 C25 1.371(3) . ?
N4 C33 1.341(3) . ?
N5 C34 1.269(3) . ?
N5 C35 1.465(3) . ?
N6 C36 1.473(3) . ?
N6 C37 1.370(8) . ?
N6 C47 1.384(8) . ?
N6 C37A 1.457(9) . ?
N6 C47A 1.428(11) . ?
C1 C2 1.393(3) . ?
C1 C6 1.419(3) . ?
C1 N1 1.487(6) . ?
C1 N1A 1.175(9) . ?
C2 H2 0.9300 . ?
C2 C3 1.370(4) . ?
C3 H3 0.9300 . ?
C3 C4 1.391(4) . ?
C4 H4 0.9300 . ?
C4 C5 1.346(4) . ?
C5 H5 0.9300 . ?
C5 C6 1.418(4) . ?
C6 C7 1.403(4) . ?
C7 H7 0.9300 . ?
C7 C8 1.357(4) . ?
C8 H8 0.9300 . ?
C8 C9 1.411(3) . ?
C9 C10 1.463(4) . ?
C9 N1 1.221(6) . ?
C9 N1A 1.517(9) . ?
C10 H10 0.9300 . ?
C11 H11A 0.9700 . ?
C11 H11B 0.9700 . ?
C11 C12 1.515(4) . ?
C12 H12A 0.9700 . ?
C12 H12B 0.9700 . ?
C13 C14 1.473(4) . ?
C14 C15 1.370(3) . ?
C14 C24 1.415(3) . ?
C15 H15 0.9300 . ?
C15 C16 1.398(4) . ?
C16 H16 0.9300 . ?
C16 C17 1.352(4) . ?
C17 H17 0.9300 . ?
C17 C18 1.409(4) . ?
C18 C19 1.409(4) . ?
C18 C24 1.413(3) . ?
C19 H19 0.9300 . ?
C19 C20 1.362(4) . ?
C20 H20 0.9300 . ?
C20 C21 1.374(4) . ?
C21 H21 0.9300 . ?
C21 C22 1.381(4) . ?
C22 C23 1.459(4) . ?
C22 C24 1.405(3) . ?
C25 C26 1.410(3) . ?
C25 C30 1.421(3) . ?
C26 H26 0.9300 . ?
C26 C27 1.358(3) . ?
C27 H27 0.9300 . ?
C27 C28 1.408(3) . ?
C28 H28 0.9300 . ?
C28 C29 1.356(4) . ?
C29 H29 0.9300 . ?
C29 C30 1.405(3) . ?
C30 C31 1.408(3) . ?
C31 H31 0.9300 . ?
C31 C32 1.359(3) . ?
C32 H32 0.9300 . ?
C32 C33 1.404(3) . ?
C33 C34 1.463(3) . ?
C34 H34 0.9300 . ?
C35 H35A 0.9700 . ?
C35 H35B 0.9700 . ?
C35 C36 1.513(3) . ?
C36 H36A 0.9700 . ?
C36 H36B 0.9700 . ?
O3 C37 1.218(8) . ?
O4 C47 1.254(7) . ?
C37 C38 1.484(5) . ?
C38 C39 1.3900 . ?
C38 C48 1.3900 . ?
C39 H39 0.9300 . ?
C39 C40 1.3900 . ?
C40 H40 0.9300 . ?
C40 C41 1.3900 . ?
C41 H41 0.9300 . ?
C41 C42 1.3900 . ?
C42 C48 1.3900 . ?
C42 C43 1.423(7) . ?
C48 C46 1.407(7) . ?
C43 H43 0.9300 . ?
C43 C44 1.352(7) . ?
C44 H44 0.9300 . ?
C44 C45 1.416(7) . ?
C45 H45 0.9300 . ?
C45 C46 1.363(8) . ?
C46 C47 1.484(7) . ?
O3A C37A 1.217(10) . ?
O4A C47A 1.244(11) . ?
C37A C38A 1.462(9) . ?
C38A C39A 1.3900 . ?
C38A C48A 1.3900 . ?
C39A H39A 0.9300 . ?
C39A C40A 1.3900 . ?
C40A H40A 0.9300 . ?
C40A C41A 1.3900 . ?
C41A H41A 0.9300 . ?
C41A C42A 1.3900 . ?
C42A C48A 1.3900 . ?
C42A C43A 1.402(9) . ?
C48A C46A 1.412(8) . ?
C43A H43A 0.9300 . ?
C43A C44A 1.355(9) . ?
C44A H44A 0.9300 . ?
C44A C45A 1.414(10) . ?
C45A H45A 0.9300 . ?
C45A C46A 1.364(11) . ?
C46A C47A 1.477(10) . ?
N11 O11 1.141(3) . ?
N11 O12 1.160(3) . ?
N11 O13 1.164(3) . ?
N21 O21 1.159(3) . ?
N21 O22 1.160(3) . ?
N21 O23 1.158(3) . ?
O1WA H1WA 0.89(2) . ?
O1WA H1WB 0.84(2) . ?
O1WB H1WC 0.83(2) . ?
O1WB H1WD 0.82(2) . ?
O2W H2WA 0.83(2) . ?
O2W H2WB 0.84(2) . ?
O3W H3WA 0.885(19) . ?
O3W H3WB 0.827(19) . ?

loop_
_geom_hbond_atom_site_label_D
_geom_hbond_atom_site_label_H
_geom_hbond_atom_site_label_A
_geom_hbond_distance_DH
_geom_hbond_distance_HA
_geom_hbond_distance_DA
_geom_hbond_angle_DHA
_geom_hbond_site_symmetry_A
_geom_hbond_publ_flag
C8 H8 O22 0.93 2.50 3.286(10) 142.9 . yes
C10 H10 O22 0.93 2.33 3.145(9) 146.7 . yes
C11 H11A O3 0.97 2.44 3.156(7) 130.2 2_666 yes
C11 H11A O3A 0.97 2.49 3.146(10) 124.5 2_666 yes
C11 H11B O1 0.97 2.49 3.033(3) 115.5 . yes
C12 H12B O12 0.97 2.53 3.289(5) 135.5 . yes
C35 H35B O3 0.97 2.42 2.970(6) 115.7 . yes
O1WA H1WA N11 0.89(2) 2.46(4) 3.260(6) 150(5) . yes
O1WA H1WA O11 0.89(2) 1.85(3) 2.714(7) 165(6) . yes
O1WA H1WA O12 0.89(2) 2.48(6) 3.060(7) 124(5) . yes
O1WA H1WB O2 0.84(2) 2.63(5) 3.314(6) 140(6) . yes
O1WB H1WD O2 0.82(2) 2.00(3) 2.810(15) 172(8) . yes
O2W H2WA O3W 0.83(2) 2.21(6) 2.993(9) 156(12) . yes
O2W H2WB O13 0.84(2) 2.55(9) 3.200(12) 135(12) 2_666 yes
O3W H3WA O22 0.885(19) 2.01(5) 2.719(13) 136(6) 2_666 yes
O3W H3WA O2W 0.885(19) 2.39(5) 2.993(9) 126(5) . yes
O3W H3WB O1 0.827(19) 2.09(2) 2.911(4) 172(5) . yes

loop_
_geom_torsion_atom_site_label_1
_geom_torsion_atom_site_label_2
_geom_torsion_atom_site_label_3
_geom_torsion_atom_site_label_4
_geom_torsion
_geom_torsion_site_symmetry_1
_geom_torsion_site_symmetry_2
_geom_torsion_site_symmetry_3
_geom_torsion_site_symmetry_4
_geom_torsion_publ_flag
Cu1 N2 C10 C9 12.0(3) . . . . ?
Cu1 N2 C11 C12 -75.4(3) . . . . ?
Cu1 N4 C25 C26 -5.2(3) . . . . ?
Cu1 N4 C25 C30 174.75(14) . . . . ?
Cu1 N4 C33 C32 -177.10(16) . . . . ?
Cu1 N4 C33 C34 3.1(2) . . . . ?
Cu1 N5 C34 C33 10.4(3) . . . . ?
Cu1 N5 C35 C36 -86.5(3) . . . . ?
O1 C13 C14 C15 -2.4(4) . . . . ?
O1 C13 C14 C24 176.5(2) . . . . ?
N2 C11 C12 N3 59.9(3) . . . . ?
N3 C13 C14 C15 179.3(2) . . . . ?
N3 C13 C14 C24 -1.8(3) . . . . ?
N4 C25 C26 C27 178.4(2) . . . . ?
N4 C25 C30 C29 -178.87(19) . . . . ?
N4 C25 C30 C31 0.8(3) . . . . ?
N4 C33 C34 N5 -9.4(3) . . . . ?
N5 C35 C36 N6 59.0(3) . . . . ?
N6 C37 C38 C39 -178.9(4) . . . . ?
N6 C37 C38 C48 -2.2(8) . . . . ?
N6 C37A C38A C39A 179.0(7) . . . . ?
N6 C37A C38A C48A -5.3(13) . . . . ?
C1 C2 C3 C4 0.9(4) . . . . ?
C1 C6 C7 C8 -3.1(4) . . . . ?
C2 C1 C6 C5 -1.1(3) . . . . ?
C2 C1 C6 C7 179.8(2) . . . . ?
C2 C1 N1 Cu1 2.6(7) . . . . ?
C2 C1 N1 C9 -175.7(4) . . . . ?
C2 C1 N1A Cu1 9.9(14) . . . . ?
C2 C1 N1A C9 -179.0(6) . . . . ?
C2 C3 C4 C5 -0.5(4) . . . . ?
C3 C4 C5 C6 -0.7(4) . . . . ?
C4 C5 C6 C1 1.4(4) . . . . ?
C4 C5 C6 C7 -179.5(2) . . . . ?
C5 C6 C7 C8 177.9(2) . . . . ?
C6 C1 C2 C3 -0.1(4) . . . . ?
C6 C1 N1 Cu1 -176.8(3) . . . . ?
C6 C1 N1 C9 4.9(7) . . . . ?
C6 C1 N1A Cu1 -172.6(7) . . . . ?
C6 C1 N1A C9 -1.5(12) . . . . ?
C6 C7 C8 C9 3.1(4) . . . . ?
C7 C8 C9 C10 178.5(2) . . . . ?
C7 C8 C9 N1 1.5(6) . . . . ?
C7 C8 C9 N1A -2.2(6) . . . . ?
C8 C9 C10 N2 174.8(2) . . . . ?
C8 C9 N1 Cu1 176.3(3) . . . . ?
C8 C9 N1 C1 -5.4(8) . . . . ?
C8 C9 N1A Cu1 175.6(2) . . . . ?
C8 C9 N1A C1 1.3(11) . . . . ?
C10 N2 C11 C12 125.0(3) . . . . ?
C10 C9 N1 Cu1 -1.0(6) . . . . ?
C10 C9 N1 C1 177.3(4) . . . . ?
C10 C9 N1A Cu1 -5.1(7) . . . . ?
C10 C9 N1A C1 -179.3(6) . . . . ?
C11 N2 C10 C9 174.9(2) . . . . ?
C12 N3 C13 O1 -3.3(3) . . . . ?
C12 N3 C13 C14 175.1(2) . . . . ?
C12 N3 C23 O2 4.9(4) . . . . ?
C12 N3 C23 C22 -174.1(2) . . . . ?
C13 N3 C12 C11 70.9(3) . . . . ?
C13 N3 C23 O2 179.4(2) . . . . ?
C13 N3 C23 C22 0.4(3) . . . . ?
C13 C14 C15 C16 177.7(2) . . . . ?
C13 C14 C24 C18 -177.9(2) . . . . ?
C13 C14 C24 C22 1.9(3) . . . . ?
C14 C15 C16 C17 0.4(4) . . . . ?
C15 C14 C24 C18 1.0(3) . . . . ?
C15 C14 C24 C22 -179.2(2) . . . . ?
C15 C16 C17 C18 0.7(4) . . . . ?
C16 C17 C18 C19 178.9(2) . . . . ?
C16 C17 C18 C24 -0.9(4) . . . . ?
C17 C18 C19 C20 -179.8(2) . . . . ?
C17 C18 C24 C14 0.1(3) . . . . ?
C17 C18 C24 C22 -179.8(2) . . . . ?
C18 C19 C20 C21 -0.3(4) . . . . ?
C19 C18 C24 C14 -179.7(2) . . . . ?
C19 C18 C24 C22 0.5(3) . . . . ?
C19 C20 C21 C22 0.3(4) . . . . ?
C20 C21 C22 C23 -179.4(2) . . . . ?
C20 C21 C22 C24 0.1(4) . . . . ?
C21 C22 C23 O2 0.2(4) . . . . ?
C21 C22 C23 N3 179.2(2) . . . . ?
C21 C22 C24 C14 179.6(2) . . . . ?
C21 C22 C24 C18 -0.5(3) . . . . ?
C23 N3 C12 C11 -114.3(3) . . . . ?
C23 N3 C13 O1 -177.7(2) . . . . ?
C23 N3 C13 C14 0.7(3) . . . . ?
C23 C22 C24 C14 -0.8(3) . . . . ?
C23 C22 C24 C18 179.1(2) . . . . ?
C24 C14 C15 C16 -1.2(3) . . . . ?
C24 C18 C19 C20 -0.1(4) . . . . ?
C24 C22 C23 O2 -179.3(2) . . . . ?
C24 C22 C23 N3 -0.3(3) . . . . ?
C25 N4 C33 C32 -2.5(3) . . . . ?
C25 N4 C33 C34 177.64(17) . . . . ?
C25 C26 C27 C28 0.8(4) . . . . ?
C25 C30 C31 C32 -1.8(3) . . . . ?
C26 C25 C30 C29 1.1(3) . . . . ?
C26 C25 C30 C31 -179.21(19) . . . . ?
C26 C27 C28 C29 0.4(4) . . . . ?
C27 C28 C29 C30 -0.8(4) . . . . ?
C28 C29 C30 C25 0.1(3) . . . . ?
C28 C29 C30 C31 -179.6(2) . . . . ?
C29 C30 C31 C32 177.9(2) . . . . ?
C30 C25 C26 C27 -1.5(3) . . . . ?
C30 C31 C32 C33 0.7(3) . . . . ?
C31 C32 C33 N4 1.5(3) . . . . ?
C31 C32 C33 C34 -178.63(19) . . . . ?
C32 C33 C34 N5 170.7(2) . . . . ?
C33 N4 C25 C26 -178.67(19) . . . . ?
C33 N4 C25 C30 1.3(3) . . . . ?
C34 N5 C35 C36 108.2(2) . . . . ?
C35 N5 C34 C33 178.09(19) . . . . ?
C36 N6 C37 O3 -9.4(10) . . . . ?
C36 N6 C37 C38 170.5(4) . . . . ?
C36 N6 C47 O4 30.9(9) . . . . ?
C36 N6 C47 C46 -171.0(6) . . . . ?
C36 N6 C37A O3A -6.2(14) . . . . ?
C36 N6 C37A C38A 171.2(6) . . . . ?
C36 N6 C47A O4A -14.0(11) . . . . ?
C36 N6 C47A C46A -162.2(9) . . . . ?
O3 C37 C38 C39 1.0(10) . . . . ?
O3 C37 C38 C48 177.7(7) . . . . ?
N1 C1 C2 C3 -179.5(4) . . . . ?
N1 C1 C6 C5 178.3(4) . . . . ?
N1 C1 C6 C7 -0.8(4) . . . . ?
N1 C9 C10 N2 -7.8(5) . . . . ?
C37 N6 C36 C35 73.4(5) . . . . ?
C37 N6 C47 O4 -159.1(7) . . . . ?
C37 N6 C47 C46 -1.0(10) . . . . ?
C37 C38 C39 C40 176.7(5) . . . . ?
C37 C38 C48 C42 -176.6(5) . . . . ?
C37 C38 C48 C46 5.3(7) . . . . ?
C38 C39 C40 C41 0.0 . . . . ?
C38 C48 C46 C45 176.7(7) . . . . ?
C38 C48 C46 C47 -6.2(11) . . . . ?
C39 C38 C48 C42 0.0 . . . . ?
C39 C38 C48 C46 -178.1(6) . . . . ?
C39 C40 C41 C42 0.0 . . . . ?
C40 C41 C42 C48 0.0 . . . . ?
C40 C41 C42 C43 177.9(5) . . . . ?
C41 C42 C48 C38 0.0 . . . . ?
C41 C42 C48 C46 178.1(6) . . . . ?
C41 C42 C43 C44 -179.3(6) . . . . ?
C42 C48 C46 C45 -1.4(11) . . . . ?
C42 C48 C46 C47 175.7(6) . . . . ?
C42 C43 C44 C45 3.8(12) . . . . ?
C48 C38 C39 C40 0.0 . . . . ?
C48 C42 C43 C44 -1.4(9) . . . . ?
C48 C46 C47 N6 4.0(12) . . . . ?
C48 C46 C47 O4 162.1(8) . . . . ?
C43 C42 C48 C38 -177.9(5) . . . . ?
C43 C42 C48 C46 0.2(7) . . . . ?
C43 C44 C45 C46 -5.1(14) . . . . ?
C44 C45 C46 C48 3.8(14) . . . . ?
C44 C45 C46 C47 -173.3(8) . . . . ?
C45 C46 C47 N6 -178.9(8) . . . . ?
C45 C46 C47 O4 -20.8(14) . . . . ?
C47 N6 C36 C35 -115.1(4) . . . . ?
C47 N6 C37 O3 -179.8(7) . . . . ?
C47 N6 C37 C38 0.1(10) . . . . ?
O3A C37A C38A C39A -4.0(17) . . . . ?
O3A C37A C38A C48A 171.7(11) . . . . ?
N1A C1 C2 C3 177.7(6) . . . . ?
N1A C1 C6 C5 -178.5(7) . . . . ?
N1A C1 C6 C7 2.4(8) . . . . ?
N1A C9 C10 N2 -4.5(6) . . . . ?
C37A N6 C36 C35 81.5(7) . . . . ?
C37A N6 C47A O4A 162.8(9) . . . . ?
C37A N6 C47A C46A 14.6(14) . . . . ?
C37A C38A C39A C40A 175.8(8) . . . . ?
C37A C38A C48A C42A -175.6(8) . . . . ?
C37A C38A C48A C46A 6.3(11) . . . . ?
C38A C39A C40A C41A 0.0 . . . . ?
C38A C48A C46A C45A -176.0(11) . . . . ?
C38A C48A C46A C47A 3.2(15) . . . . ?
C39A C38A C48A C42A 0.0 . . . . ?
C39A C38A C48A C46A -178.1(9) . . . . ?
C39A C40A C41A C42A 0.0 . . . . ?
C40A C41A C42A C48A 0.0 . . . . ?
C40A C41A C42A C43A -175.4(9) . . . . ?
C41A C42A C48A C38A 0.0 . . . . ?
C41A C42A C48A C46A 178.1(9) . . . . ?
C41A C42A C43A C44A -177.7(9) . . . . ?
C42A C48A C46A C45A 6.0(16) . . . . ?
C42A C48A C46A C47A -174.8(9) . . . . ?
C42A C43A C44A C45A -6.6(18) . . . . ?
C48A C38A C39A C40A 0.0 . . . . ?
C48A C42A C43A C44A 6.7(14) . . . . ?
C48A C46A C47A N6 -14.0(18) . . . . ?
C48A C46A C47A O4A -160.2(12) . . . . ?
C43A C42A C48A C38A 175.6(8) . . . . ?
C43A C42A C48A C46A -6.3(10) . . . . ?
C43A C44A C45A C46A 6.0(19) . . . . ?
C44A C45A C46A C48A -6(2) . . . . ?
C44A C45A C46A C47A 175.3(12) . . . . ?
C45A C46A C47A N6 165.2(12) . . . . ?
C45A C46A C47A O4A 19.0(19) . . . . ?
C47A N6 C36 C35 -101.9(6) . . . . ?
C47A N6 C37A O3A 177.2(10) . . . . ?
C47A N6 C37A C38A -5.4(13) . . . . ?
